data_4120679
loop_
_publ_author_name
'Jang, Ki Po'
'Hutson, Gerri E.'
'Johnston, Ryne C.'
'McCusker, Elizabeth O.'
'Cheong, Paul H.-Y.'
'Scheidt, Karl A.'

_publ_section_title
;
 Asymmetric Homoenolate Additions to Acyl Phosphonates through Rational
 Design of a Tailored N-Heterocyclic Carbene Catalyst.
;
_journal_issue 1
_journal_name_full 'Journal of the American Chemical Society'
_journal_page_first 76
_journal_page_last 79
_journal_paper_doi 10.1021/ja410932t
_journal_volume 136
_journal_year 2014
_chemical_absolute_configuration ad
_chemical_formula_moiety 'C18 H21 O6 P'
_chemical_formula_sum 'C18 H21 O6 P'
_chemical_formula_weight 364.32
_chemical_name_systematic
;
 ? 
;
_space_group_crystal_system triclinic
_space_group_IT_number 1
_space_group_name_Hall 'P 1'
_space_group_name_H-M_alt 'P 1'
_symmetry_space_group_name_Hall 'P 1'
_symmetry_space_group_name_H-M 'P 1'
_atom_sites_solution_hydrogens geom
_atom_sites_solution_primary direct
_atom_sites_solution_secondary difmap
_audit_creation_date 2013-10-31
_audit_creation_method
;
Olex2 1.2
(compiled 2013.09.17 svn.r2790 for OlexSys, GUI svn.r4601)
;
_cell_angle_alpha 69.5090(10)
_cell_angle_beta 84.3470(10)
_cell_angle_gamma 75.7150(10)
_cell_formula_units_Z 1
_cell_length_a 7.1747(2)
_cell_length_b 7.9625(3)
_cell_length_c 8.5502(3)
_cell_measurement_reflns_used 7377
_cell_measurement_temperature 100(2)
_cell_measurement_theta_max 64.48
_cell_measurement_theta_min 5.52
_cell_volume 443.37(3)
_computing_data_reduction 'SAINT v7.68A (Bruker, 2009)'
_computing_molecular_graphics
;
O. V. Dolomanov, L. J. Bourhis, R. J. Gildea, J. A. K. Howard and H. Puschmann,
OLEX2: a complete structure solution, refinement and analysis program.
J. Appl. Cryst. (2009). 42, 339-341.
;
_computing_publication_material
;
O. V. Dolomanov, L. J. Bourhis, R. J. Gildea, J. A. K. Howard and H. Puschmann,
OLEX2: a complete structure solution, refinement and analysis program.
J. Appl. Cryst. (2009). 42, 339-341.
;
_computing_structure_refinement
;
SHELX, G.M. Sheldrick, Acta Cryst.
(2008). A64, 112-122
;
_computing_structure_solution
;
SHELX, G.M. Sheldrick, Acta Cryst.
(2008). A64, 112-122
;
_diffrn_ambient_temperature 99.99
_diffrn_measured_fraction_theta_full 0.977
_diffrn_measured_fraction_theta_max 0.977
_diffrn_measurement_device_type 'Bruker APEX-II CCD'
_diffrn_measurement_method '\f and \w scans'
_diffrn_radiation_monochromator graphite
_diffrn_radiation_type CuK\a
_diffrn_radiation_wavelength 1.54178
_diffrn_reflns_av_R_equivalents 0.0202
_diffrn_reflns_av_unetI/netI 0.0223
_diffrn_reflns_limit_h_max 8
_diffrn_reflns_limit_h_min -8
_diffrn_reflns_limit_k_max 9
_diffrn_reflns_limit_k_min -9
_diffrn_reflns_limit_l_max 9
_diffrn_reflns_limit_l_min -9
_diffrn_reflns_number 7706
_diffrn_reflns_theta_full 64.82
_diffrn_reflns_theta_max 64.82
_diffrn_reflns_theta_min 5.52
_diffrn_source 'fine-focus sealed tube'
_diffrn_standards_number 0
_exptl_absorpt_coefficient_mu 1.655
_exptl_absorpt_correction_T_max 0.7526
_exptl_absorpt_correction_T_min 0.6426
_exptl_absorpt_correction_type multi-scan
_exptl_absorpt_process_details
;
SADABS-2008/1 (Bruker,2008) was used for absorption correction.
wR2(int) was 0.0539 before and 0.0272 after correction.
The Ratio of minimum to maximum transmission is 0.8538.
The \l/2 correction factor is 0.0015.
;
_exptl_crystal_colour colourless
_exptl_crystal_density_diffrn 1.364
_exptl_crystal_density_method 'not measured'
_exptl_crystal_description needle
_exptl_crystal_F_000 192
_exptl_crystal_size_max 0.375
_exptl_crystal_size_mid 0.079
_exptl_crystal_size_min 0.078
_refine_diff_density_max 0.310
_refine_diff_density_min -0.160
_refine_diff_density_rms 0.038
_refine_ls_abs_structure_details 'Flack H D (1983), Acta Cryst. A39, 876-881'
_refine_ls_abs_structure_Flack -0.002(14)
_refine_ls_extinction_method none
_refine_ls_goodness_of_fit_ref 1.054
_refine_ls_hydrogen_treatment constr
_refine_ls_matrix_type full
_refine_ls_number_parameters 228
_refine_ls_number_reflns 2748
_refine_ls_number_restraints 3
_refine_ls_restrained_S_all 1.054
_refine_ls_R_factor_all 0.0283
_refine_ls_R_factor_gt 0.0283
_refine_ls_shift/su_max 0.001
_refine_ls_shift/su_mean 0.000
_refine_ls_structure_factor_coef Fsqd
_refine_ls_weighting_details 'calc w=1/[\s^2^(Fo^2^)+(0.0577P)^2^+0.0768P] where P=(Fo^2^+2Fc^2^)/3'
_refine_ls_weighting_scheme calc
_refine_ls_wR_factor_gt 0.0757
_refine_ls_wR_factor_ref 0.0759
_reflns_number_gt 2743
_reflns_number_total 2748
_reflns_threshold_expression >2sigma(I)
_cod_data_source_file ja410932t_si_001.cif
_cod_data_source_block cu_n2667_0m
_cod_database_code 4120679
_olex2_refinement_description
;
1. Fixed Uiso
 At 1.2 times of:
  All C(H) groups, All C(H,H) groups
 At 1.5 times of:
  All C(H,H,H) groups
2.a Ternary CH refined with riding coordinates:
 C8(H8)
2.b Secondary CH2 refined with riding coordinates:
 C1(H1A,H1B), C3(H3A,H3B), C7(H7A,H7B)
2.c Aromatic/amide H refined with riding coordinates:
 C10(H10), C11(H11), C12(H12), C14(H14), C15(H15), C16(H16), C17(H17), C18(H18)
2.d Idealised Me refined as rotating group:
 C2(H2A,H2B,H2C), C4(H4A,H4B,H4C)
;

loop_
_space_group_symop_id
_space_group_symop_operation_xyz
1 'x, y, z'

loop_
_atom_site_label
_atom_site_type_symbol
_atom_site_fract_x
_atom_site_fract_y
_atom_site_fract_z
_atom_site_U_iso_or_equiv
_atom_site_adp_type
_atom_site_occupancy
_atom_site_symmetry_multiplicity
_atom_site_calc_flag
_atom_site_refinement_flags
P1 P 0.03969(4) 0.00245(4) 0.03647(4) 0.01613(13) Uani 1 1 d .
O1 O -0.13041(19) 0.09952(18) 0.10567(16) 0.0217(3) Uani 1 1 d .
O2 O 0.22960(17) -0.05099(17) 0.13835(15) 0.0208(3) Uani 1 1 d .
O3 O 0.10515(19) 0.10182(17) -0.14558(15) 0.0206(3) Uani 1 1 d .
O4 O -0.03458(18) -0.31236(17) 0.20489(15) 0.0195(3) Uani 1 1 d .
O5 O -0.2933(2) -0.3434(2) 0.36967(17) 0.0281(3) Uani 1 1 d .
O6 O -0.2809(2) 0.10702(18) -0.24625(16) 0.0267(3) Uani 1 1 d .
C1 C 0.2279(3) -0.1020(3) 0.3201(2) 0.0220(4) Uani 1 1 d .
H1A H 0.3160 -0.2235 0.3698 0.026 Uiso 1 1 calc R
H1B H 0.0967 -0.1104 0.3650 0.026 Uiso 1 1 calc R
C2 C 0.2908(4) 0.0413(3) 0.3634(3) 0.0422(6) Uani 1 1 d .
H2A H 0.4153 0.0572 0.3096 0.063 Uiso 1 1 calc R
H2B H 0.3031 0.0025 0.4848 0.063 Uiso 1 1 calc R
H2C H 0.1952 0.1582 0.3245 0.063 Uiso 1 1 calc R
C3 C 0.1551(4) 0.2784(3) -0.1890(3) 0.0358(5) Uani 1 1 d .
H3A H 0.2860 0.2603 -0.1492 0.043 Uiso 1 1 calc R
H3B H 0.0637 0.3567 -0.1342 0.043 Uiso 1 1 calc R
C4 C 0.1481(4) 0.3703(3) -0.3724(3) 0.0391(6) Uani 1 1 d .
H4A H 0.2477 0.2985 -0.4256 0.059 Uiso 1 1 calc R
H4B H 0.1705 0.4942 -0.4008 0.059 Uiso 1 1 calc R
H4C H 0.0214 0.3791 -0.4124 0.059 Uiso 1 1 calc R
C5 C 0.0102(3) -0.2199(2) 0.0298(2) 0.0167(4) Uani 1 1 d .
C6 C -0.2291(3) -0.2891(3) 0.2316(2) 0.0208(4) Uani 1 1 d .
C7 C -0.3313(3) -0.1943(3) 0.0675(2) 0.0224(4) Uani 1 1 d .
H7A H -0.3904 -0.0634 0.0522 0.027 Uiso 1 1 calc R
H7B H -0.4326 -0.2559 0.0601 0.027 Uiso 1 1 calc R
C8 C -0.1715(3) -0.2117(3) -0.0622(2) 0.0180(4) Uani 1 1 d .
H8 H -0.1562 -0.3355 -0.0729 0.022 Uiso 1 1 calc R
C9 C -0.2109(3) -0.0729(3) -0.2324(2) 0.0202(4) Uani 1 1 d .
C10 C -0.1892(3) -0.0901(3) -0.3849(2) 0.0249(4) Uani 1 1 d .
H10 H -0.1450 -0.2013 -0.4088 0.030 Uiso 1 1 calc R
C11 C -0.2449(3) 0.0898(3) -0.5027(2) 0.0282(5) Uani 1 1 d .
H11 H -0.2436 0.1227 -0.6208 0.034 Uiso 1 1 calc R
C12 C -0.2997(3) 0.2040(3) -0.4148(3) 0.0298(4) Uani 1 1 d .
H12 H -0.3452 0.3336 -0.4619 0.036 Uiso 1 1 calc R
C13 C 0.1974(3) -0.3296(2) -0.0182(2) 0.0178(4) Uani 1 1 d .
C14 C 0.3065(3) -0.4825(3) 0.1008(2) 0.0203(4) Uani 1 1 d .
H14 H 0.2627 -0.5204 0.2135 0.024 Uiso 1 1 calc R
C15 C 0.4793(3) -0.5792(3) 0.0545(2) 0.0235(4) Uani 1 1 d .
H15 H 0.5532 -0.6828 0.1361 0.028 Uiso 1 1 calc R
C16 C 0.5449(3) -0.5260(3) -0.1097(3) 0.0229(4) Uani 1 1 d .
H16 H 0.6625 -0.5933 -0.1409 0.028 Uiso 1 1 calc R
C17 C 0.4373(3) -0.3737(3) -0.2279(2) 0.0223(4) Uani 1 1 d .
H17 H 0.4820 -0.3355 -0.3403 0.027 Uiso 1 1 calc R
C18 C 0.2642(3) -0.2767(3) -0.1825(2) 0.0206(4) Uani 1 1 d .
H18 H 0.1909 -0.1731 -0.2645 0.025 Uiso 1 1 calc R

loop_
_atom_site_aniso_label
_atom_site_aniso_U_11
_atom_site_aniso_U_22
_atom_site_aniso_U_33
_atom_site_aniso_U_23
_atom_site_aniso_U_13
_atom_site_aniso_U_12
P1 0.0162(2) 0.0169(2) 0.0152(2) -0.00474(15) 0.00004(15) -0.00481(16)
O1 0.0214(6) 0.0217(6) 0.0224(6) -0.0086(5) -0.0018(5) -0.0031(5)
O2 0.0176(6) 0.0257(7) 0.0190(6) -0.0070(5) 0.0011(5) -0.0061(5)
O3 0.0254(7) 0.0193(6) 0.0180(7) -0.0046(5) 0.0007(5) -0.0097(6)
O4 0.0189(6) 0.0205(7) 0.0161(6) -0.0021(5) 0.0014(5) -0.0060(5)
O5 0.0263(7) 0.0320(7) 0.0227(7) -0.0046(6) 0.0054(6) -0.0095(6)
O6 0.0340(8) 0.0231(7) 0.0222(7) -0.0080(6) -0.0027(6) -0.0037(6)
C1 0.0236(9) 0.0238(9) 0.0170(9) -0.0029(7) -0.0030(7) -0.0074(8)
C2 0.0753(18) 0.0407(13) 0.0190(10) -0.0064(9) -0.0003(11) -0.0336(13)
C3 0.0582(15) 0.0299(11) 0.0274(11) -0.0076(9) 0.0034(10) -0.0287(11)
C4 0.0567(15) 0.0297(12) 0.0307(12) 0.0021(10) -0.0085(11) -0.0246(11)
C5 0.0192(9) 0.0162(8) 0.0141(8) -0.0030(7) 0.0010(7) -0.0066(7)
C6 0.0193(9) 0.0221(9) 0.0210(10) -0.0067(8) 0.0036(7) -0.0069(8)
C7 0.0175(9) 0.0274(10) 0.0226(9) -0.0080(8) 0.0028(7) -0.0074(8)
C8 0.0169(9) 0.0208(9) 0.0185(9) -0.0073(7) 0.0011(7) -0.0075(7)
C9 0.0154(8) 0.0238(9) 0.0226(9) -0.0084(8) -0.0012(7) -0.0056(7)
C10 0.0223(9) 0.0301(10) 0.0231(9) -0.0115(8) 0.0034(7) -0.0051(8)
C11 0.0243(10) 0.0414(12) 0.0164(9) -0.0066(9) -0.0014(8) -0.0070(9)
C12 0.0301(10) 0.0273(10) 0.0247(10) -0.0004(8) -0.0070(8) -0.0030(9)
C13 0.0162(8) 0.0156(9) 0.0242(9) -0.0073(7) 0.0003(7) -0.0072(7)
C14 0.0219(9) 0.0180(8) 0.0213(9) -0.0047(7) -0.0006(7) -0.0079(8)
C15 0.0198(9) 0.0171(9) 0.0311(10) -0.0049(8) -0.0041(8) -0.0033(8)
C16 0.0169(9) 0.0235(10) 0.0336(11) -0.0156(8) 0.0009(8) -0.0057(8)
C17 0.0199(9) 0.0275(10) 0.0234(9) -0.0119(8) 0.0033(7) -0.0092(8)
C18 0.0202(9) 0.0207(9) 0.0200(9) -0.0047(7) -0.0033(7) -0.0052(8)

loop_
_atom_type_symbol
_atom_type_description
_atom_type_scat_dispersion_real
_atom_type_scat_dispersion_imag
_atom_type_scat_source
C C 0.0181 0.0091 'International Tables Vol C Tables 4.2.6.8 and 6.1.1.4'
H H 0.0000 0.0000 'International Tables Vol C Tables 4.2.6.8 and 6.1.1.4'
O O 0.0492 0.0322 'International Tables Vol C Tables 4.2.6.8 and 6.1.1.4'
P P 0.2955 0.4335 'International Tables Vol C Tables 4.2.6.8 and 6.1.1.4'

loop_
_geom_angle_atom_site_label_1
_geom_angle_atom_site_label_2
_geom_angle_atom_site_label_3
_geom_angle
O1 P1 O2 114.71(7)
O1 P1 O3 117.93(7)
O1 P1 C5 112.46(8)
O2 P1 C5 104.14(7)
O3 P1 O2 102.45(7)
O3 P1 C5 103.55(7)
C1 O2 P1 122.16(11)
C3 O3 P1 120.49(12)
C6 O4 C5 111.03(13)
C9 O6 C12 106.05(15)
O2 C1 C2 108.60(16)
O3 C3 C4 109.58(17)
O4 C5 P1 101.11(11)
O4 C5 C8 102.78(13)
O4 C5 C13 108.93(14)
C8 C5 P1 116.20(12)
C13 C5 P1 111.20(13)
C13 C5 C8 115.00(14)
O4 C6 C7 109.74(15)
O5 C6 O4 120.48(16)
O5 C6 C7 129.77(17)
C6 C7 C8 103.69(15)
C7 C8 C5 102.10(13)
C9 C8 C5 118.08(15)
C9 C8 C7 115.06(16)
O6 C9 C8 118.24(15)
C10 C9 O6 110.19(17)
C10 C9 C8 131.57(18)
C9 C10 C11 106.84(18)
C12 C11 C10 106.49(17)
C11 C12 O6 110.41(18)
C14 C13 C5 121.05(17)
C18 C13 C5 119.96(16)
C18 C13 C14 118.98(16)
C15 C14 C13 120.08(17)
C16 C15 C14 120.65(16)
C17 C16 C15 119.37(17)
C16 C17 C18 120.25(17)
C17 C18 C13 120.66(16)

loop_
_geom_bond_atom_site_label_1
_geom_bond_atom_site_label_2
_geom_bond_distance
P1 O1 1.4661(13)
P1 O2 1.5763(12)
P1 O3 1.5642(13)
P1 C5 1.8550(19)
O2 C1 1.462(2)
O3 C3 1.449(2)
O4 C5 1.461(2)
O4 C6 1.369(2)
O5 C6 1.195(2)
O6 C9 1.362(2)
O6 C12 1.378(2)
C1 C2 1.492(3)
C3 C4 1.481(3)
C5 C8 1.564(2)
C5 C13 1.516(2)
C6 C7 1.505(3)
C7 C8 1.531(2)
C8 C9 1.490(3)
C9 C10 1.348(3)
C10 C11 1.419(3)
C11 C12 1.338(3)
C13 C14 1.396(3)
C13 C18 1.390(3)
C14 C15 1.390(3)
C15 C16 1.387(3)
C16 C17 1.386(3)
C17 C18 1.389(3)

loop_
_geom_torsion_atom_site_label_1
_geom_torsion_atom_site_label_2
_geom_torsion_atom_site_label_3
_geom_torsion_atom_site_label_4
_geom_torsion
P1 O2 C1 C2 -114.11(18)
P1 O3 C3 C4 -161.21(16)
P1 C5 C8 C7 -77.43(15)
P1 C5 C8 C9 49.83(19)
P1 C5 C13 C14 105.09(17)
P1 C5 C13 C18 -73.93(18)
O1 P1 O2 C1 33.98(16)
O1 P1 O3 C3 58.88(18)
O1 P1 C5 O4 -56.20(12)
O1 P1 C5 C8 54.16(14)
O1 P1 C5 C13 -171.72(12)
O2 P1 O3 C3 -68.10(17)
O2 P1 C5 O4 68.60(11)
O2 P1 C5 C8 178.96(12)
O2 P1 C5 C13 -46.93(13)
O3 P1 O2 C1 163.01(13)
O3 P1 C5 O4 175.42(10)
O3 P1 C5 C8 -74.22(13)
O3 P1 C5 C13 59.89(14)
O4 C5 C8 C7 31.95(17)
O4 C5 C8 C9 159.21(14)
O4 C5 C13 C14 -5.5(2)
O4 C5 C13 C18 175.48(15)
O4 C6 C7 C8 14.9(2)
O5 C6 C7 C8 -164.06(19)
O6 C9 C10 C11 1.2(2)
C5 P1 O2 C1 -89.36(14)
C5 P1 O3 C3 -176.20(16)
C5 O4 C6 O5 -174.42(16)
C5 O4 C6 C7 6.5(2)
C5 C8 C9 O6 -74.4(2)
C5 C8 C9 C10 105.2(2)
C5 C13 C14 C15 -178.95(16)
C5 C13 C18 C17 178.81(17)
C6 O4 C5 P1 95.83(14)
C6 O4 C5 C8 -24.56(17)
C6 O4 C5 C13 -146.97(15)
C6 C7 C8 C5 -28.31(18)
C6 C7 C8 C9 -157.48(16)
C7 C8 C9 O6 46.4(2)
C7 C8 C9 C10 -134.0(2)
C8 C5 C13 C14 -120.21(18)
C8 C5 C13 C18 60.8(2)
C8 C9 C10 C11 -178.40(19)
C9 O6 C12 C11 0.3(2)
C9 C10 C11 C12 -1.0(2)
C10 C11 C12 O6 0.4(2)
C12 O6 C9 C8 178.72(17)
C12 O6 C9 C10 -1.0(2)
C13 C5 C8 C7 150.18(16)
C13 C5 C8 C9 -82.6(2)
C13 C14 C15 C16 -0.3(3)
C14 C13 C18 C17 -0.2(3)
C14 C15 C16 C17 0.6(3)
C15 C16 C17 C18 -0.7(3)
C16 C17 C18 C13 0.6(3)
C18 C13 C14 C15 0.1(3)
